data_4507773
loop_
_publ_author_name
'Cheng, Jiajia'
'Tang, Xinjun'
'Ma, Shengming'

_publ_section_title
;
 Highly Selective FeCl3-Catalyzed Cyclization of \b-Sulfonamidoallenes or
 \b-Allenols and Aldehydes
;
_journal_issue 4
_journal_name_full 'ACS Catalysis'
_journal_page_first 663
_journal_paper_doi 10.1021/cs300838k
_journal_volume 3
_journal_year 2013
_chemical_formula_sum 'C19 H19 Cl2 N O2 S'
_chemical_formula_weight 396.31
_chemical_name_systematic
; 
 ? 
;
_space_group_IT_number 2
_symmetry_cell_setting triclinic
_symmetry_space_group_name_Hall '-P 1'
_symmetry_space_group_name_H-M 'P -1'
_atom_sites_solution_hydrogens geom
_atom_sites_solution_primary direct
_atom_sites_solution_secondary difmap
_audit_creation_method SHELXL-97
_cell_angle_alpha 83.163(6)
_cell_angle_beta 83.039(6)
_cell_angle_gamma 75.993(6)
_cell_formula_units_Z 2
_cell_length_a 7.077(2)
_cell_length_b 7.792(2)
_cell_length_c 17.241(5)
_cell_measurement_reflns_used 2324
_cell_measurement_temperature 293(2)
_cell_measurement_theta_max 56.071
_cell_measurement_theta_min 4.794
_cell_volume 911.7(4)
_computing_cell_refinement 'Bruker SMART'
_computing_data_collection 'Bruker SMART'
_computing_data_reduction 'Bruker SHELXTL'
_computing_molecular_graphics 'Bruker SHELXTL'
_computing_publication_material 'Bruker SHELXTL'
_computing_structure_refinement 'SHELXL-97 (Sheldrick, 1997)'
_computing_structure_solution 'SHELXS-97 (Sheldrick, 1990)'
_diffrn_ambient_temperature 293(2)
_diffrn_measured_fraction_theta_full 0.999
_diffrn_measured_fraction_theta_max 0.999
_diffrn_measurement_device_type 'CCD area detector'
_diffrn_measurement_method 'phi and omega scans'
_diffrn_radiation_monochromator graphite
_diffrn_radiation_source 'fine-focus sealed tube'
_diffrn_radiation_type MoK\a
_diffrn_radiation_wavelength 0.71073
_diffrn_reflns_av_R_equivalents 0.0192
_diffrn_reflns_av_sigmaI/netI 0.0346
_diffrn_reflns_limit_h_max 8
_diffrn_reflns_limit_h_min -4
_diffrn_reflns_limit_k_max 9
_diffrn_reflns_limit_k_min -9
_diffrn_reflns_limit_l_max 21
_diffrn_reflns_limit_l_min -21
_diffrn_reflns_number 5582
_diffrn_reflns_theta_full 26.00
_diffrn_reflns_theta_max 26.00
_diffrn_reflns_theta_min 2.39
_exptl_absorpt_coefficient_mu 0.483
_exptl_absorpt_correction_T_max 1.00000
_exptl_absorpt_correction_T_min 0.73356
_exptl_absorpt_correction_type empirical
_exptl_absorpt_process_details sadabs
_exptl_crystal_colour colorless
_exptl_crystal_density_diffrn 1.444
_exptl_crystal_density_method 'not measured'
_exptl_crystal_description prismatic
_exptl_crystal_F_000 412
_exptl_crystal_size_max 0.265
_exptl_crystal_size_mid 0.213
_exptl_crystal_size_min 0.179
_refine_diff_density_max 0.274
_refine_diff_density_min -0.263
_refine_diff_density_rms 0.049
_refine_ls_extinction_method none
_refine_ls_goodness_of_fit_ref 1.050
_refine_ls_hydrogen_treatment constr
_refine_ls_matrix_type full
_refine_ls_number_parameters 227
_refine_ls_number_reflns 3577
_refine_ls_number_restraints 0
_refine_ls_restrained_S_all 1.050
_refine_ls_R_factor_all 0.0479
_refine_ls_R_factor_gt 0.0409
_refine_ls_shift/su_max 0.001
_refine_ls_shift/su_mean 0.000
_refine_ls_structure_factor_coef Fsqd
_refine_ls_weighting_details 'calc w=1/[\s^2^(Fo^2^)+(0.0616P)^2^+0.2435P] where P=(Fo^2^+2Fc^2^)/3'
_refine_ls_weighting_scheme calc
_refine_ls_wR_factor_gt 0.1115
_refine_ls_wR_factor_ref 0.1175
_reflns_number_gt 3071
_reflns_number_total 3577
_reflns_threshold_expression >2sigma(I)
_cod_data_source_file cs300838k_si_001.cif
_cod_data_source_block cd212189
_cod_depositor_comments
;
The following automatic conversions were performed:

'_symmetry_cell_setting' value 'Triclinic' changed to 'triclinic'
according to /home/saulius/struct/CIF-dictionaries/cif_core.dic
dictionary named 'cif_core.dic' version 2.4.2 from 2011-04-26.

Automatic conversion script
Id: cif_fix_values 1891 2012-01-12 08:04:46Z andrius 
;
_cod_original_cell_volume 911.7(5)
_cod_original_sg_symbol_H-M P-1
_cod_database_code 4507773

loop_
_symmetry_equiv_pos_as_xyz
'x, y, z'
'-x, -y, -z'

loop_
_atom_site_label
_atom_site_type_symbol
_atom_site_fract_x
_atom_site_fract_y
_atom_site_fract_z
_atom_site_U_iso_or_equiv
_atom_site_adp_type
_atom_site_occupancy
_atom_site_symmetry_multiplicity
_atom_site_calc_flag
_atom_site_refinement_flags
S1 S 0.70437(8) 0.52869(6) 0.76042(3) 0.04071(16) Uani 1 1 d .
Cl1 Cl 1.14309(9) 0.57037(8) 0.62998(4) 0.0629(2) Uani 1 1 d .
Cl2 Cl 1.17966(12) 0.01430(9) 0.85889(4) 0.0748(2) Uani 1 1 d .
N1 N 0.7873(2) 0.3811(2) 0.69725(10) 0.0366(4) Uani 1 1 d .
O1 O 0.8716(2) 0.5629(2) 0.78906(10) 0.0532(4) Uani 1 1 d .
O2 O 0.5708(2) 0.67058(19) 0.72135(10) 0.0549(4) Uani 1 1 d .
C1 C 0.6443(3) 0.3146(3) 0.66115(13) 0.0437(5) Uani 1 1 d .
H1A H 0.6972 0.2856 0.6085 0.052 Uiso 1 1 calc R
H1B H 0.5258 0.4075 0.6570 0.052 Uiso 1 1 calc R
C2 C 0.5941(3) 0.1510(3) 0.70808(15) 0.0511(5) Uani 1 1 d .
H2A H 0.4914 0.1881 0.7494 0.061 Uiso 1 1 calc R
H2B H 0.5443 0.0854 0.6739 0.061 Uiso 1 1 calc R
C3 C 0.7650(3) 0.0328(3) 0.74341(13) 0.0472(5) Uani 1 1 d .
H3 H 0.7508 -0.0768 0.7680 0.057 Uiso 1 1 calc R
C4 C 0.9374(3) 0.0728(2) 0.74240(11) 0.0393(4) Uani 1 1 d .
C5 C 0.9736(3) 0.2493(2) 0.70552(11) 0.0345(4) Uani 1 1 d .
H5 H 1.0481 0.2923 0.7403 0.041 Uiso 1 1 calc R
C6 C 1.0907(3) 0.2367(3) 0.62482(12) 0.0394(4) Uani 1 1 d .
C7 C 1.1208(3) 0.0868(3) 0.58548(13) 0.0516(5) Uani 1 1 d .
H7 H 1.0703 -0.0084 0.6090 0.062 Uiso 1 1 calc R
C8 C 1.2236(4) 0.0737(4) 0.51209(16) 0.0710(8) Uani 1 1 d .
H8 H 1.2420 -0.0294 0.4872 0.085 Uiso 1 1 calc R
C9 C 1.2981(4) 0.2123(5) 0.47635(16) 0.0787(9) Uani 1 1 d .
H9 H 1.3671 0.2043 0.4270 0.094 Uiso 1 1 calc R
C10 C 1.2705(4) 0.3633(4) 0.51361(16) 0.0675(7) Uani 1 1 d .
H10 H 1.3206 0.4582 0.4893 0.081 Uiso 1 1 calc R
C11 C 1.1692(3) 0.3753(3) 0.58670(13) 0.0476(5) Uani 1 1 d .
C12 C 1.1039(4) -0.0598(3) 0.77581(14) 0.0532(6) Uani 1 1 d .
H12A H 1.2134 -0.0815 0.7357 0.064 Uiso 1 1 calc R
H12B H 1.0652 -0.1711 0.7914 0.064 Uiso 1 1 calc R
C13 C 0.5685(3) 0.4401(2) 0.84106(12) 0.0400(4) Uani 1 1 d .
C14 C 0.3672(3) 0.4739(3) 0.84393(14) 0.0482(5) Uani 1 1 d .
H14 H 0.3022 0.5426 0.8030 0.058 Uiso 1 1 calc R
C15 C 0.2638(4) 0.4052(3) 0.90783(15) 0.0562(6) Uani 1 1 d .
H15 H 0.1281 0.4288 0.9096 0.067 Uiso 1 1 calc R
C16 C 0.3552(4) 0.3023(3) 0.96927(14) 0.0548(6) Uani 1 1 d .
C17 C 0.5570(4) 0.2708(3) 0.96547(14) 0.0600(6) Uani 1 1 d .
H17 H 0.6215 0.2029 1.0067 0.072 Uiso 1 1 calc R
C18 C 0.6648(4) 0.3375(3) 0.90226(13) 0.0516(5) Uani 1 1 d .
H18 H 0.8004 0.3142 0.9006 0.062 Uiso 1 1 calc R
C19 C 0.2407(5) 0.2275(4) 1.03839(17) 0.0842(10) Uani 1 1 d .
H19A H 0.3270 0.1339 1.0671 0.126 Uiso 1 1 calc R
H19B H 0.1416 0.1811 1.0204 0.126 Uiso 1 1 calc R
H19C H 0.1803 0.3196 1.0719 0.126 Uiso 1 1 calc R

loop_
_atom_site_aniso_label
_atom_site_aniso_U_11
_atom_site_aniso_U_22
_atom_site_aniso_U_33
_atom_site_aniso_U_23
_atom_site_aniso_U_13
_atom_site_aniso_U_12
S1 0.0463(3) 0.0264(2) 0.0484(3) -0.0052(2) -0.0026(2) -0.0065(2)
Cl1 0.0545(4) 0.0434(3) 0.0908(5) 0.0112(3) -0.0086(3) -0.0187(3)
Cl2 0.0866(5) 0.0674(4) 0.0694(4) 0.0024(3) -0.0366(4) -0.0057(4)
N1 0.0344(8) 0.0298(8) 0.0453(9) -0.0047(7) -0.0055(7) -0.0054(6)
O1 0.0570(9) 0.0452(8) 0.0646(10) -0.0191(7) -0.0027(8) -0.0207(7)
O2 0.0625(10) 0.0307(7) 0.0610(10) 0.0026(7) 0.0002(8) 0.0031(7)
C1 0.0366(10) 0.0448(11) 0.0503(12) -0.0097(9) -0.0104(9) -0.0052(9)
C2 0.0445(12) 0.0494(13) 0.0663(14) -0.0169(11) -0.0014(10) -0.0206(10)
C3 0.0589(13) 0.0341(10) 0.0518(12) -0.0058(9) 0.0011(10) -0.0189(10)
C4 0.0470(11) 0.0282(9) 0.0418(10) -0.0041(8) -0.0030(9) -0.0070(8)
C5 0.0345(10) 0.0292(9) 0.0401(10) -0.0024(7) -0.0068(8) -0.0069(7)
C6 0.0304(9) 0.0429(11) 0.0432(11) -0.0001(8) -0.0086(8) -0.0048(8)
C7 0.0464(12) 0.0572(14) 0.0504(12) -0.0125(10) -0.0022(10) -0.0081(10)
C8 0.0628(16) 0.092(2) 0.0558(15) -0.0231(15) -0.0002(13) -0.0084(15)
C9 0.0558(16) 0.122(3) 0.0466(14) -0.0025(16) 0.0044(12) -0.0057(17)
C10 0.0484(14) 0.085(2) 0.0598(16) 0.0221(14) -0.0026(12) -0.0136(13)
C11 0.0334(10) 0.0514(12) 0.0543(13) 0.0095(10) -0.0110(9) -0.0066(9)
C12 0.0606(14) 0.0331(11) 0.0613(14) 0.0005(10) -0.0115(11) -0.0017(10)
C13 0.0464(11) 0.0302(9) 0.0424(11) -0.0087(8) -0.0039(9) -0.0047(8)
C14 0.0467(12) 0.0412(11) 0.0535(12) -0.0052(9) -0.0052(10) -0.0035(9)
C15 0.0515(13) 0.0534(14) 0.0626(15) -0.0157(11) 0.0070(11) -0.0112(11)
C16 0.0757(17) 0.0412(12) 0.0480(12) -0.0156(10) 0.0096(11) -0.0165(11)
C17 0.0864(19) 0.0496(13) 0.0416(12) -0.0003(10) -0.0133(12) -0.0098(13)
C18 0.0527(13) 0.0495(12) 0.0512(13) -0.0033(10) -0.0131(10) -0.0058(10)
C19 0.123(3) 0.0703(18) 0.0579(16) -0.0129(14) 0.0264(17) -0.0331(19)

loop_
_atom_type_symbol
_atom_type_description
_atom_type_scat_dispersion_real
_atom_type_scat_dispersion_imag
_atom_type_scat_source
C C 0.0033 0.0016 'International Tables Vol C Tables 4.2.6.8 and 6.1.1.4'
H H 0.0000 0.0000 'International Tables Vol C Tables 4.2.6.8 and 6.1.1.4'
N N 0.0061 0.0033 'International Tables Vol C Tables 4.2.6.8 and 6.1.1.4'
O O 0.0106 0.0060 'International Tables Vol C Tables 4.2.6.8 and 6.1.1.4'
S S 0.1246 0.1234 'International Tables Vol C Tables 4.2.6.8 and 6.1.1.4'
Cl Cl 0.1484 0.1585 'International Tables Vol C Tables 4.2.6.8 and 6.1.1.4'

loop_
_geom_angle_atom_site_label_1
_geom_angle_atom_site_label_2
_geom_angle_atom_site_label_3
_geom_angle
O2 S1 O1 119.67(10)
O2 S1 N1 106.09(9)
O1 S1 N1 106.55(9)
O2 S1 C13 106.93(10)
O1 S1 C13 107.34(10)
N1 S1 C13 110.10(9)
C1 N1 C5 113.23(15)
C1 N1 S1 118.05(13)
C5 N1 S1 120.91(13)
N1 C1 C2 112.24(17)
N1 C1 H1A 109.2
C2 C1 H1A 109.2
N1 C1 H1B 109.2
C2 C1 H1B 109.2
H1A C1 H1B 107.9
C3 C2 C1 112.31(17)
C3 C2 H2A 109.1
C1 C2 H2A 109.1
C3 C2 H2B 109.1
C1 C2 H2B 109.1
H2A C2 H2B 107.9
C4 C3 C2 124.4(2)
C4 C3 H3 117.8
C2 C3 H3 117.8
C3 C4 C12 120.21(19)
C3 C4 C5 121.77(18)
C12 C4 C5 117.99(18)
N1 C5 C4 110.67(15)
N1 C5 C6 108.58(15)
C4 C5 C6 112.98(16)
N1 C5 H5 108.2
C4 C5 H5 108.2
C6 C5 H5 108.2
C7 C6 C11 116.5(2)
C7 C6 C5 121.16(19)
C11 C6 C5 122.33(19)
C6 C7 C8 122.1(3)
C6 C7 H7 119.0
C8 C7 H7 119.0
C9 C8 C7 119.8(3)
C9 C8 H8 120.1
C7 C8 H8 120.1
C8 C9 C10 119.6(3)
C8 C9 H9 120.2
C10 C9 H9 120.2
C9 C10 C11 120.3(3)
C9 C10 H10 119.9
C11 C10 H10 119.9
C10 C11 C6 121.6(2)
C10 C11 Cl1 117.2(2)
C6 C11 Cl1 121.11(17)
C4 C12 Cl2 111.91(15)
C4 C12 H12A 109.2
Cl2 C12 H12A 109.2
C4 C12 H12B 109.2
Cl2 C12 H12B 109.2
H12A C12 H12B 107.9
C14 C13 C18 120.1(2)
C14 C13 S1 120.31(17)
C18 C13 S1 119.61(17)
C15 C14 C13 119.4(2)
C15 C14 H14 120.3
C13 C14 H14 120.3
C14 C15 C16 121.9(2)
C14 C15 H15 119.1
C16 C15 H15 119.1
C15 C16 C17 117.8(2)
C15 C16 C19 121.3(3)
C17 C16 C19 120.8(3)
C18 C17 C16 121.7(2)
C18 C17 H17 119.2
C16 C17 H17 119.2
C17 C18 C13 119.1(2)
C17 C18 H18 120.4
C13 C18 H18 120.4
C16 C19 H19A 109.5
C16 C19 H19B 109.5
H19A C19 H19B 109.5
C16 C19 H19C 109.5
H19A C19 H19C 109.5
H19B C19 H19C 109.5

loop_
_geom_bond_atom_site_label_1
_geom_bond_atom_site_label_2
_geom_bond_distance
S1 O2 1.4285(16)
S1 O1 1.4285(17)
S1 N1 1.6342(17)
S1 C13 1.762(2)
Cl1 C11 1.733(3)
Cl2 C12 1.790(3)
N1 C1 1.470(2)
N1 C5 1.473(2)
C1 C2 1.520(3)
C1 H1A 0.9700
C1 H1B 0.9700
C2 C3 1.479(3)
C2 H2A 0.9700
C2 H2B 0.9700
C3 C4 1.328(3)
C3 H3 0.9300
C4 C12 1.491(3)
C4 C5 1.512(3)
C5 C6 1.532(3)
C5 H5 0.9800
C6 C7 1.379(3)
C6 C11 1.393(3)
C7 C8 1.383(4)
C7 H7 0.9300
C8 C9 1.365(4)
C8 H8 0.9300
C9 C10 1.369(5)
C9 H9 0.9300
C10 C11 1.374(3)
C10 H10 0.9300
C12 H12A 0.9700
C12 H12B 0.9700
C13 C14 1.380(3)
C13 C18 1.388(3)
C14 C15 1.375(3)
C14 H14 0.9300
C15 C16 1.377(4)
C15 H15 0.9300
C16 C17 1.384(4)
C16 C19 1.499(3)
C17 C18 1.377(3)
C17 H17 0.9300
C18 H18 0.9300
C19 H19A 0.9600
C19 H19B 0.9600
C19 H19C 0.9600

loop_
_geom_torsion_atom_site_label_1
_geom_torsion_atom_site_label_2
_geom_torsion_atom_site_label_3
_geom_torsion_atom_site_label_4
_geom_torsion
O2 S1 N1 C1 -54.38(17)
O1 S1 N1 C1 177.07(14)
C13 S1 N1 C1 60.98(17)
O2 S1 N1 C5 158.47(14)
O1 S1 N1 C5 29.92(17)
C13 S1 N1 C5 -86.17(16)
C5 N1 C1 C2 59.2(2)
S1 N1 C1 C2 -90.33(19)
N1 C1 C2 C3 -36.4(2)
C1 C2 C3 C4 7.3(3)
C2 C3 C4 C12 -176.6(2)
C2 C3 C4 C5 1.4(3)
C1 N1 C5 C4 -48.8(2)
S1 N1 C5 C4 99.81(17)
C1 N1 C5 C6 75.75(19)
S1 N1 C5 C6 -135.64(15)
C3 C4 C5 N1 18.9(3)
C12 C4 C5 N1 -163.11(17)
C3 C4 C5 C6 -103.1(2)
C12 C4 C5 C6 74.9(2)
N1 C5 C6 C7 -110.6(2)
C4 C5 C6 C7 12.5(3)
N1 C5 C6 C11 68.2(2)
C4 C5 C6 C11 -168.63(18)
C11 C6 C7 C8 0.1(3)
C5 C6 C7 C8 179.0(2)
C6 C7 C8 C9 -0.3(4)
C7 C8 C9 C10 0.1(4)
C8 C9 C10 C11 0.3(4)
C9 C10 C11 C6 -0.5(4)
C9 C10 C11 Cl1 179.4(2)
C7 C6 C11 C10 0.3(3)
C5 C6 C11 C10 -178.64(19)
C7 C6 C11 Cl1 -179.63(16)
C5 C6 C11 Cl1 1.5(3)
C3 C4 C12 Cl2 -116.0(2)
C5 C4 C12 Cl2 65.9(2)
O2 S1 C13 C14 18.00(19)
O1 S1 C13 C14 147.58(16)
N1 S1 C13 C14 -96.83(17)
O2 S1 C13 C18 -161.25(17)
O1 S1 C13 C18 -31.68(19)
N1 S1 C13 C18 83.92(18)
C18 C13 C14 C15 0.0(3)
S1 C13 C14 C15 -179.26(17)
C13 C14 C15 C16 -0.3(3)
C14 C15 C16 C17 0.6(3)
C14 C15 C16 C19 -179.7(2)
C15 C16 C17 C18 -0.8(3)
C19 C16 C17 C18 179.6(2)
C16 C17 C18 C13 0.5(3)
C14 C13 C18 C17 -0.1(3)
S1 C13 C18 C17 179.16(17)
